data_4113465
loop_
_publ_author_name
'Lionel Beitone'
'J\'er\^ome Marrot'
'Thierry Loiseau'
'G\'erard F\'erey'
'Marc Henry'
'Clarisse Huguenard'
'Axel Gansmuller'
'Francis Taulelle'

_publ_section_title
;
 MIL-50, an Open-Framework GaPO with a Periodic Pattern of Small Water
 Ponds and Dry Rubidium Atoms: a Combined XRD, NMR, and Computational
 Study
;
_journal_name_full 'Journal of the American Chemical Society'
_journal_page_first 1912
_journal_page_last 1922
_journal_paper_doi 10.1021/ja029072b
_journal_volume 125
_journal_year 2003
_chemical_formula_sum 'C12 H37 F7 Ga9 N4 O40.5 P9 Rb2'
_chemical_formula_weight 2095.61
_chemical_name_common MIL-50
_chemical_name_systematic
; 
 ? 
;
_space_group_IT_number 36
_symmetry_cell_setting orthorhombic
_symmetry_space_group_name_Hall 'C 2c -2'
_symmetry_space_group_name_H-M 'C m c 21'
_atom_sites_solution_hydrogens geom
_atom_sites_solution_primary direct
_atom_sites_solution_secondary difmap
_audit_creation_method SHELXL-97
_cell_angle_alpha 90.00
_cell_angle_beta 90.00
_cell_angle_gamma 90.00
_cell_formula_units_Z 4
_cell_length_a 32.1510(2)
_cell_length_b 17.2290(3)
_cell_length_c 10.2120(1)
_cell_measurement_reflns_used 8851
_cell_measurement_temperature 296(2)
_cell_volume 5656.73(12)
_computing_cell_refinement 'Bruker SMART'
_computing_data_collection 'Bruker SMART'
_computing_data_reduction 'Bruker SHELXTL'
_computing_molecular_graphics 'Bruker SHELXTL'
_computing_publication_material 'Bruker SHELXTL'
_computing_structure_refinement 'SHELXL-97 (Sheldrick, 1997)'
_computing_structure_solution 'SHELXS-97 (Sheldrick, 1990)'
_diffrn_ambient_temperature 296(2)
_diffrn_measured_fraction_theta_full 1.000
_diffrn_measured_fraction_theta_max 1.000
_diffrn_measurement_device_type 'CCD area detector'
_diffrn_measurement_method 'phi and omega scans'
_diffrn_radiation_monochromator graphite
_diffrn_radiation_source 'fine-focus sealed tube'
_diffrn_radiation_type MoK\a
_diffrn_radiation_wavelength 0.71073
_diffrn_reflns_av_R_equivalents 0.0635
_diffrn_reflns_av_sigmaI/netI 0.0736
_diffrn_reflns_limit_h_max 35
_diffrn_reflns_limit_h_min -34
_diffrn_reflns_limit_k_max 17
_diffrn_reflns_limit_k_min -19
_diffrn_reflns_limit_l_max 11
_diffrn_reflns_limit_l_min -11
_diffrn_reflns_number 12997
_diffrn_reflns_theta_full 23.28
_diffrn_reflns_theta_max 23.28
_diffrn_reflns_theta_min 1.27
_diffrn_standards_decay_% 0
_diffrn_standards_interval_count 0
_diffrn_standards_interval_time 0
_diffrn_standards_number 0
_exptl_absorpt_coefficient_mu 6.308
_exptl_absorpt_correction_T_max 0.9396
_exptl_absorpt_correction_T_min 0.1446
_exptl_absorpt_correction_type empirical
_exptl_crystal_colour colorless
_exptl_crystal_density_diffrn 2.461
_exptl_crystal_description needle
_exptl_crystal_F_000 4048
_exptl_crystal_size_max 0.50
_exptl_crystal_size_mid 0.02
_exptl_crystal_size_min 0.01
_refine_diff_density_max 1.821
_refine_diff_density_min -1.215
_refine_diff_density_rms 0.438
_refine_ls_abs_structure_details 'Flack H D (1983), Acta Cryst. A39, 876-881'
_refine_ls_abs_structure_Flack -0.03(2)
_refine_ls_extinction_coef 0.00139(2)
_refine_ls_extinction_expression Fc^*^=kFc[1+0.001xFc^2^\l^3^/sin(2\q)]^-1/4^
_refine_ls_extinction_method SHELXL
_refine_ls_goodness_of_fit_ref 1.161
_refine_ls_hydrogen_treatment mixed
_refine_ls_matrix_type full
_refine_ls_number_parameters 345
_refine_ls_number_reflns 4144
_refine_ls_number_restraints 8
_refine_ls_restrained_S_all 1.160
_refine_ls_R_factor_all 0.0701
_refine_ls_R_factor_gt 0.0509
_refine_ls_shift/su_max 0.075
_refine_ls_shift/su_mean 0.002
_refine_ls_structure_factor_coef Fsqd
_refine_ls_weighting_details 'calc w=1/[\s^2^(Fo^2^)+(0.0778P)^2^+0.0000P] where P=(Fo^2^+2Fc^2^)/3'
_refine_ls_weighting_scheme calc
_refine_ls_wR_factor_gt 0.1212
_refine_ls_wR_factor_ref 0.1423
_reflns_number_gt 3504
_reflns_number_total 4144
_reflns_threshold_expression >2sigma(I)
_cod_data_source_file ja029072b_s1.cif
_cod_data_source_block 52sa
_cod_original_cell_volume 5656.69(10)
_cod_original_formula_sum 'C12 H37 F7 Ga9 N4 O40.50 P9 Rb2'
_cod_database_code 4113465

loop_
_symmetry_equiv_pos_as_xyz
'x, y, z'
'-x, -y, z+1/2'
'x, -y, z+1/2'
'-x, y, z'
'x+1/2, y+1/2, z'
'-x+1/2, -y+1/2, z+1/2'
'x+1/2, -y+1/2, z+1/2'
'-x+1/2, y+1/2, z'

loop_
_atom_site_label
_atom_site_type_symbol
_atom_site_fract_x
_atom_site_fract_y
_atom_site_fract_z
_atom_site_U_iso_or_equiv
_atom_site_adp_type
_atom_site_occupancy
_atom_site_symmetry_multiplicity
_atom_site_calc_flag
_atom_site_refinement_flags
Rb1 Rb 0.334840(19) 0.42725(3) 0.96049(8) 0.0667(2) Uani 1 1 d .
Ga1 Ga 0.080601(12) 0.07358(2) 0.78894(5) 0.01309(11) Uani 1 1 d .
Ga2 Ga 0.243132(12) 0.08821(2) 0.79917(4) 0.01213(11) Uani 1 1 d .
Ga3 Ga 0.168437(12) 0.17714(2) 1.10730(4) 0.01270(11) Uani 1 1 d .
Ga4 Ga 0.274770(12) 0.23691(2) 1.13230(4) 0.01173(11) Uani 1 1 d .
Ga5 Ga 0.0000 0.05093(3) 1.21266(6) 0.01308(16) Uani 1 2 d S
P1 P 0.24506(3) 0.06262(5) 1.10460(10) 0.0118(3) Uani 1 1 d .
P2 P 0.34166(3) 0.31542(5) 1.31621(10) 0.0116(3) Uani 1 1 d .
P3 P 0.09101(3) 0.06782(5) 1.09568(10) 0.0133(3) Uani 1 1 d .
P4 P 0.20308(3) 0.27036(5) 1.33467(9) 0.0113(3) Uani 1 1 d .
P5 P 0.0000 0.12742(8) 0.66255(15) 0.0167(4) Uani 1 2 d S
F1 F 0.23393(6) 0.14945(11) 0.6288(2) 0.0189(6) Uani 1 1 d .
F2 F 0.04107(7) -0.00734(14) 0.8316(2) 0.0338(8) Uani 1 1 d .
F3 F 0.22132(6) 0.23159(12) 1.0422(2) 0.0188(7) Uani 1 1 d .
F4 F 0.0000 0.14686(18) 1.3085(3) 0.0278(10) Uani 1 2 d S
O1 O 0.24244(7) 0.22946(13) 1.2928(3) 0.0146(7) Uani 1 1 d .
O2 O 0.27786(7) 0.12620(13) 1.1264(3) 0.0136(7) Uani 1 1 d .
O3 O 0.25541(8) 0.00198(15) 0.6991(3) 0.0204(8) Uani 1 1 d .
O4 O 0.30760(8) 0.25175(14) 0.9755(2) 0.0154(8) Uani 1 1 d .
O5 O 0.32410(8) 0.24779(14) 1.2358(3) 0.0159(8) Uani 1 1 d .
O6 O 0.24662(7) 0.03104(13) 0.9653(2) 0.0110(7) Uani 1 1 d .
O7 O 0.29243(7) 0.14070(13) 0.8200(2) 0.0136(7) Uani 1 1 d .
O8 O 0.31050(7) 0.38257(14) 1.3368(2) 0.0155(8) Uani 1 1 d .
O9 O 0.10501(8) 0.06233(14) 0.9517(3) 0.0153(7) Uani 1 1 d .
O10 O 0.16585(7) 0.24474(15) 1.2474(3) 0.0169(8) Uani 1 1 d .
O11 O 0.11700(8) 0.12832(13) 1.1648(2) 0.0144(7) Uani 1 1 d .
O12 O 0.04503(8) 0.08934(14) 1.1048(3) 0.0190(8) Uani 1 1 d .
O13 O 0.12026(8) 0.15437(14) 0.7431(2) 0.0181(8) Uani 1 1 d .
O14 O 0.10058(7) 0.01303(14) 0.6538(2) 0.0176(8) Uani 1 1 d .
O15 O 0.14583(8) 0.21517(14) 0.9529(2) 0.0137(7) Uani 1 1 d .
O16 O 0.20053(8) 0.08890(13) 1.1390(3) 0.0176(8) Uani 1 1 d .
O17 O 0.0000 -0.04528(18) 1.1062(4) 0.0166(11) Uani 1 2 d S
O18 O 0.03860(8) 0.14381(15) 0.7468(3) 0.0270(9) Uani 1 1 d .
O19H O 0.0000 0.1866(2) 0.5475(4) 0.0389(15) Uani 1 2 d S
N1 N 0.20325(9) 0.38368(18) 0.9264(3) 0.0217(8) Uiso 1 1 d D
H1A H 0.2107 0.4152 0.8614 0.032 Uiso 1 1 calc R
H1B H 0.1991 0.3361 0.8951 0.032 Uiso 1 1 calc R
H1C H 0.2233 0.3825 0.9863 0.032 Uiso 1 1 calc R
C1 C 0.16443(13) 0.4125(3) 0.9869(5) 0.0476(14) Uiso 1 1 d D
H1D H 0.1712 0.4369 1.0698 0.057 Uiso 1 1 calc R
H1E H 0.1464 0.3686 1.0051 0.057 Uiso 1 1 calc R
C2 C 0.14094(19) 0.4700(3) 0.9028(7) 0.161(4) Uiso 1 1 d D
H2A H 0.1271 0.4410 0.8340 0.193 Uiso 1 1 calc R
H2B H 0.1613 0.5033 0.8607 0.193 Uiso 1 1 calc R
C3 C 0.1087(2) 0.5221(3) 0.9663(10) 0.313(9) Uiso 1 1 d D
H3A H 0.0850 0.4885 0.9822 0.376 Uiso 1 1 calc R
H3B H 0.1200 0.5341 1.0519 0.376 Uiso 1 1 calc R
C4 C 0.0902(3) 0.5969(4) 0.9194(6) 0.393(13) Uiso 1 1 d D
H4A H 0.0698 0.5906 0.8502 0.472 Uiso 1 1 calc R
H4B H 0.1106 0.6361 0.8966 0.472 Uiso 1 1 calc R
C5 C 0.0715(4) 0.6071(4) 1.0533(6) 0.409(13) Uiso 1 1 d D
H5A H 0.0816 0.5648 1.1073 0.491 Uiso 1 1 calc R
H5B H 0.0417 0.6003 1.0446 0.491 Uiso 1 1 calc R
C6 C 0.0785(3) 0.6809(3) 1.1282(7) 0.245(7) Uiso 1 1 d D
H6A H 0.0519 0.7005 1.1584 0.294 Uiso 1 1 calc R
H6B H 0.0953 0.6696 1.2047 0.294 Uiso 1 1 calc R
N2 N 0.0994(2) 0.7417(3) 1.0500(6) 0.127(3) Uiso 1 1 d D
H2C H 0.0846 0.7510 0.9779 0.191 Uiso 1 1 calc R
H2D H 0.1247 0.7257 1.0277 0.191 Uiso 1 1 calc R
H2E H 0.1013 0.7850 1.0971 0.191 Uiso 1 1 calc R
O1W O 0.0000 0.2345(6) 0.9915(12) 0.171(4) Uiso 0.25 2 d SP
O2W O 0.0656(3) 0.2421(5) 1.2929(13) 0.244(4) Uiso 1 1 d .
O3W O 0.0000 0.381(2) 0.760(4) 0.168(15) Uiso 0.25 2 d SP
O4W O 0.0637(4) 0.2901(8) 1.0007(15) 0.156(5) Uiso 0.50 1 d P
O5W O 0.0000 0.391(2) 0.982(4) 0.155(15) Uiso 0.25 2 d SP

loop_
_atom_site_aniso_label
_atom_site_aniso_U_11
_atom_site_aniso_U_22
_atom_site_aniso_U_33
_atom_site_aniso_U_23
_atom_site_aniso_U_13
_atom_site_aniso_U_12
Rb1 0.0540(3) 0.0492(3) 0.0970(5) -0.0078(3) -0.0096(3) -0.0128(3)
Ga1 0.01253(19) 0.01383(19) 0.01290(19) -0.00142(19) -0.00181(19) 0.00016(17)
Ga2 0.01211(19) 0.01150(18) 0.01278(19) -0.00026(19) 0.0015(2) -0.00090(16)
Ga3 0.01198(19) 0.01555(19) 0.0106(2) -0.00037(19) -0.00022(19) -0.00102(17)
Ga4 0.01264(19) 0.01153(18) 0.0110(2) -0.00094(19) 0.00041(19) -0.00127(16)
Ga5 0.0111(3) 0.0117(3) 0.0165(3) 0.0016(3) 0.000 0.000
P1 0.0151(5) 0.0096(4) 0.0109(5) -0.0018(4) 0.0005(5) -0.0011(4)
P2 0.0116(5) 0.0109(5) 0.0123(5) 0.0002(4) -0.0018(4) -0.0016(4)
P3 0.0114(5) 0.0145(5) 0.0139(5) 0.0032(4) 0.0014(4) -0.0016(4)
P4 0.0104(5) 0.0128(5) 0.0105(5) -0.0002(4) 0.0027(4) -0.0044(4)
P5 0.0188(8) 0.0112(7) 0.0202(8) -0.0022(6) 0.000 0.000
F1 0.0246(11) 0.0159(10) 0.0161(11) -0.0017(10) 0.0006(11) 0.0022(9)
F2 0.0354(13) 0.0393(14) 0.0266(14) 0.0039(12) 0.0006(12) -0.0129(12)
F3 0.0168(12) 0.0239(12) 0.0156(11) 0.0042(10) -0.0038(10) -0.0056(10)
F4 0.0263(17) 0.0288(17) 0.0283(19) -0.0061(16) 0.000 0.000
O1 0.0147(12) 0.0132(12) 0.0158(13) 0.0020(13) 0.0017(13) -0.0022(10)
O2 0.0122(12) 0.0117(12) 0.0171(14) -0.0052(12) 0.0022(12) -0.0019(10)
O3 0.0256(14) 0.0182(14) 0.0174(14) -0.0065(13) -0.0034(14) 0.0023(12)
O4 0.0212(14) 0.0146(13) 0.0104(13) 0.0079(11) 0.0026(12) -0.0082(11)
O5 0.0142(13) 0.0131(13) 0.0202(14) -0.0041(12) -0.0091(12) 0.0016(10)
O6 0.0105(13) 0.0151(13) 0.0075(13) 0.0053(11) -0.0032(12) 0.0005(10)
O7 0.0179(13) 0.0086(12) 0.0143(14) -0.0003(11) 0.0015(12) -0.0039(11)
O8 0.0038(12) 0.0236(14) 0.0191(15) -0.0066(12) -0.0006(11) 0.0008(11)
O9 0.0131(13) 0.0218(13) 0.0111(13) -0.0093(12) -0.0023(12) 0.0001(11)
O10 0.0130(13) 0.0186(14) 0.0190(15) -0.0053(12) 0.0027(12) 0.0016(11)
O11 0.0229(14) 0.0116(12) 0.0088(13) -0.0017(11) 0.0054(11) -0.0059(11)
O12 0.0138(13) 0.0241(13) 0.0189(14) 0.0119(13) -0.0045(13) 0.0026(11)
O13 0.0166(13) 0.0185(14) 0.0193(15) -0.0041(12) 0.0025(12) -0.0120(11)
O14 0.0108(13) 0.0255(14) 0.0165(14) -0.0036(12) 0.0081(11) -0.0026(11)
O15 0.0159(13) 0.0139(12) 0.0114(13) 0.0060(11) 0.0040(12) 0.0019(11)
O16 0.0242(14) 0.0123(13) 0.0162(14) 0.0029(12) -0.0027(13) -0.0011(11)
O17 0.030(2) 0.0106(17) 0.0095(19) -0.0025(17) 0.000 0.000
O18 0.0112(13) 0.0255(15) 0.0442(19) -0.0147(14) -0.0067(14) 0.0037(12)
O19H 0.063(3) 0.013(2) 0.041(3) -0.002(2) 0.000 0.000

loop_
_atom_type_symbol
_atom_type_description
_atom_type_scat_dispersion_real
_atom_type_scat_dispersion_imag
_atom_type_scat_source
C C 0.0033 0.0016 'International Tables Vol C Tables 4.2.6.8 and 6.1.1.4'
H H 0.0000 0.0000 'International Tables Vol C Tables 4.2.6.8 and 6.1.1.4'
N N 0.0061 0.0033 'International Tables Vol C Tables 4.2.6.8 and 6.1.1.4'
O O 0.0106 0.0060 'International Tables Vol C Tables 4.2.6.8 and 6.1.1.4'
F F 0.0171 0.0103 'International Tables Vol C Tables 4.2.6.8 and 6.1.1.4'
P P 0.1023 0.0942 'International Tables Vol C Tables 4.2.6.8 and 6.1.1.4'
Ga Ga 0.2307 1.6083 'International Tables Vol C Tables 4.2.6.8 and 6.1.1.4'
Rb Rb -0.9393 2.9676 'International Tables Vol C Tables 4.2.6.8 and 6.1.1.4'

loop_
_geom_angle_atom_site_label_1
_geom_angle_atom_site_label_2
_geom_angle_atom_site_label_3
_geom_angle
_geom_angle_site_symmetry_1
_geom_angle_site_symmetry_3
O9 Rb1 O14 47.44(7) 8 6
O9 Rb1 F1 143.19(7) 8 6
O14 Rb1 F1 105.73(7) 6 6
O9 Rb1 O4 156.42(7) 8 .
O14 Rb1 O4 118.83(7) 6 .
F1 Rb1 O4 50.59(6) 6 .
O9 Rb1 O6 95.43(6) 8 8
O14 Rb1 O6 111.26(7) 6 8
F1 Rb1 O6 69.05(6) 6 8
O4 Rb1 O6 108.10(7) . 8
O9 Rb1 O16 104.00(7) 8 6_554
O14 Rb1 O16 149.36(7) 6 6_554
F1 Rb1 O16 104.83(6) 6 6_554
O4 Rb1 O16 83.03(6) . 6_554
O6 Rb1 O16 77.88(6) 8 6_554
O9 Rb1 O16 67.24(6) 8 8
O14 Rb1 O16 67.47(6) 6 8
F1 Rb1 O16 79.60(6) 6 8
O4 Rb1 O16 130.14(7) . 8
O6 Rb1 O16 43.83(6) 8 8
O16 Rb1 O16 116.47(6) 6_554 8
O9 Rb1 O13 93.98(6) 8 6
O14 Rb1 O13 47.43(6) 6 6
F1 Rb1 O13 70.56(6) 6 6
O4 Rb1 O13 71.99(6) . 6
O6 Rb1 O13 123.46(6) 8 6
O16 Rb1 O13 150.95(6) 6_554 6
O16 Rb1 O13 91.38(6) 8 6
O9 Rb1 O11 84.43(6) 8 6_554
O14 Rb1 O11 110.35(6) 6 6_554
F1 Rb1 O11 132.31(6) 6 6_554
O4 Rb1 O11 84.45(6) . 6_554
O6 Rb1 O11 121.93(6) 8 6_554
O16 Rb1 O11 46.76(6) 6_554 6_554
O16 Rb1 O11 143.20(6) 8 6_554
O13 Rb1 O11 114.43(6) 6 6_554
O9 Rb1 O8 55.14(6) 8 3_564
O14 Rb1 O8 93.91(6) 6 3_564
F1 Rb1 O8 115.36(5) 6 3_564
O4 Rb1 O8 146.13(6) . 3_564
O6 Rb1 O8 46.56(6) 8 3_564
O16 Rb1 O8 70.79(6) 6_554 3_564
O16 Rb1 O8 52.45(6) 8 3_564
O13 Rb1 O8 137.81(6) 6 3_564
O11 Rb1 O8 92.41(6) 6_554 3_564
O9 Rb1 P3 24.27(5) 8 8
O14 Rb1 P3 24.42(5) 6 8
F1 Rb1 P3 122.47(5) 6 8
O4 Rb1 P3 142.72(5) . 8
O6 Rb1 P3 99.13(5) 8 8
O16 Rb1 P3 128.26(5) 6_554 8
O16 Rb1 P3 59.49(5) 8 8
O13 Rb1 P3 71.86(4) 6 8
O11 Rb1 P3 102.48(5) 6_554 8
O8 Rb1 P3 70.87(4) 3_564 8
O9 Rb1 P1 88.35(5) 8 8
O14 Rb1 P1 90.14(5) 6 8
F1 Rb1 P1 63.94(4) 6 8
O4 Rb1 P1 112.66(5) . 8
O6 Rb1 P1 23.40(5) 8 8
O16 Rb1 P1 101.24(5) 6_554 8
O16 Rb1 P1 24.12(4) 8 8
O13 Rb1 P1 101.92(5) 6 8
O11 Rb1 P1 143.30(5) 6_554 8
O8 Rb1 P1 54.92(4) 3_564 8
P3 Rb1 P1 83.54(2) 8 8
O14 Ga1 O9 117.73(11) . .
O14 Ga1 O18 116.55(12) . .
O9 Ga1 O18 125.68(12) . .
O14 Ga1 F2 89.41(10) . .
O9 Ga1 F2 90.03(10) . .
O18 Ga1 F2 92.52(11) . .
O14 Ga1 O13 89.80(11) . .
O9 Ga1 O13 90.75(11) . .
O18 Ga1 O13 87.41(11) . .
F2 Ga1 O13 179.08(11) . .
O14 Ga1 Rb1 74.99(8) . 8_545
O9 Ga1 Rb1 43.11(8) . 8_545
O18 Ga1 Rb1 168.02(9) . 8_545
F2 Ga1 Rb1 84.04(7) . 8_545
O13 Ga1 Rb1 96.21(7) . 8_545
O7 Ga2 O8 130.59(11) . 6_554
O7 Ga2 O3 106.01(11) . .
O8 Ga2 O3 122.49(11) 6_554 .
O7 Ga2 O6 95.60(10) . .
O8 Ga2 O6 90.61(11) 6_554 .
O3 Ga2 O6 93.56(11) . .
O7 Ga2 F1 88.25(10) . .
O8 Ga2 F1 84.32(10) 6_554 .
O3 Ga2 F1 88.60(10) . .
O6 Ga2 F1 174.88(9) . .
O7 Ga2 Rb1 144.77(8) . 8_545
O8 Ga2 Rb1 61.69(8) 6_554 8_545
O3 Ga2 Rb1 78.93(8) . 8_545
O6 Ga2 Rb1 49.20(7) . 8_545
F1 Ga2 Rb1 126.96(6) . 8_545
O10 Ga3 O15 114.70(11) . .
O10 Ga3 O16 113.88(11) . .
O15 Ga3 O16 130.66(11) . .
O10 Ga3 O11 90.04(10) . .
O15 Ga3 O11 94.36(11) . .
O16 Ga3 O11 93.75(11) . .
O10 Ga3 F3 90.00(10) . .
O15 Ga3 F3 83.56(10) . .
O16 Ga3 F3 88.31(10) . .
O11 Ga3 F3 177.73(10) . .
O10 Ga3 Rb1 65.62(8) . 6
O15 Ga3 Rb1 155.15(8) . 6
O16 Ga3 Rb1 59.73(8) . 6
O11 Ga3 Rb1 61.00(7) . 6
F3 Ga3 Rb1 121.02(6) . 6
O2 Ga4 O5 94.14(10) . .
O2 Ga4 O4 94.44(10) . .
O5 Ga4 O4 89.54(11) . .
O2 Ga4 O1 89.34(10) . .
O5 Ga4 O1 89.09(11) . .
O4 Ga4 O1 176.06(10) . .
O2 Ga4 F3 89.08(9) . .
O5 Ga4 F3 173.77(10) . .
O4 Ga4 F3 95.53(10) . .
O1 Ga4 F3 85.61(10) . .
O2 Ga4 F1 174.12(10) . 6
O5 Ga4 F1 91.73(9) . 6
O4 Ga4 F1 86.07(9) . 6
O1 Ga4 F1 90.28(9) . 6
F3 Ga4 F1 85.04(9) . 6
O2 Ga4 Rb1 138.06(8) . .
O5 Ga4 Rb1 76.87(8) . .
O4 Ga4 Rb1 45.47(7) . .
O1 Ga4 Rb1 130.60(7) . .
F3 Ga4 Rb1 104.19(6) . .
F1 Ga4 Rb1 44.20(6) 6 .
F4 Ga5 O12 89.77(10) . .
F4 Ga5 O12 89.77(10) . 4
O12 Ga5 O12 96.82(16) . 4
F4 Ga5 F2 90.79(11) . 3
O12 Ga5 F2 88.83(10) . 3
O12 Ga5 F2 174.32(11) 4 3
F4 Ga5 F2 90.79(11) . 2
O12 Ga5 F2 174.32(11) . 2
O12 Ga5 F2 88.83(10) 4 2
F2 Ga5 F2 85.51(14) 3 2
F4 Ga5 O17 177.38(15) . .
O12 Ga5 O17 88.50(10) . .
O12 Ga5 O17 88.50(10) 4 .
F2 Ga5 O17 91.13(10) 3 .
F2 Ga5 O17 91.13(11) 2 .
O3 P1 O6 109.04(15) 3 .
O3 P1 O2 106.35(15) 3 .
O6 P1 O2 111.53(14) . .
O3 P1 O16 105.99(15) 3 .
O6 P1 O16 110.36(14) . .
O2 P1 O16 113.26(14) . .
O3 P1 Rb1 86.77(10) 3 8_545
O6 P1 Rb1 55.74(9) . 8_545
O2 P1 Rb1 164.88(11) . 8_545
O16 P1 Rb1 68.76(10) . 8_545
O13 P2 O5 107.02(15) 6 .
O13 P2 O15 110.45(14) 6 6
O5 P2 O15 108.69(14) . 6
O13 P2 O8 109.36(14) 6 .
O5 P2 O8 113.78(14) . .
O15 P2 O8 107.55(14) 6 .
O11 P3 O12 109.84(15) . .
O11 P3 O9 109.05(14) . .
O12 P3 O9 110.86(15) . .
O11 P3 O14 109.40(14) . 3
O12 P3 O14 112.86(14) . 3
O9 P3 O14 104.68(14) . 3
O11 P3 Rb1 105.77(10) . 8_545
O12 P3 Rb1 144.35(11) . 8_545
O9 P3 Rb1 53.87(9) . 8_545
O14 P3 Rb1 54.55(10) 3 8_545
O1 P4 O4 109.80(15) . 6
O1 P4 O7 110.89(14) . 6
O4 P4 O7 111.07(14) 6 6
O1 P4 O10 110.47(14) . .
O4 P4 O10 107.22(15) 6 .
O7 P4 O10 107.30(14) 6 .
O1 P4 Rb1 86.97(10) . 6
O4 P4 Rb1 52.55(9) 6 6
O7 P4 Rb1 160.25(10) 6 6
O10 P4 Rb1 72.30(10) . 6
O17 P5 O18 112.41(13) 2_554 4
O17 P5 O18 112.41(13) 2_554 .
O18 P5 O18 107.8(2) 4 .
O17 P5 O19H 108.8(2) 2_554 .
O18 P5 O19H 107.61(14) 4 .
O18 P5 O19H 107.61(14) . .
Ga4 F1 Ga2 120.87(11) 6_554 .
Ga4 F1 Rb1 109.35(8) 6_554 6_554
Ga2 F1 Rb1 110.70(8) . 6_554
Ga1 F2 Ga5 125.65(12) . 2_554
Ga4 F3 Ga3 126.74(11) . .
P4 O1 Ga4 130.98(16) . .
P1 O2 Ga4 132.87(15) . .
P1 O3 Ga2 154.13(17) 3_554 .
P4 O4 Ga4 128.61(16) 6_554 .
P4 O4 Rb1 104.83(12) 6_554 .
Ga4 O4 Rb1 108.58(10) . .
P2 O5 Ga4 132.45(15) . .
P1 O6 Ga2 128.69(14) . .
P1 O6 Rb1 100.86(11) . 8_545
Ga2 O6 Rb1 102.84(9) . 8_545
P4 O7 Ga2 125.42(15) 6_554 .
P2 O8 Ga2 141.78(16) . 6
P2 O8 Rb1 126.07(12) . 3_565
Ga2 O8 Rb1 91.60(9) 6 3_565
P3 O9 Ga1 136.70(16) . .
P3 O9 Rb1 101.86(12) . 8_545
Ga1 O9 Rb1 112.24(11) . 8_545
P4 O10 Ga3 126.02(15) . .
P3 O11 Ga3 128.86(15) . .
P3 O11 Rb1 117.10(12) . 6
Ga3 O11 Rb1 90.14(8) . 6
P3 O12 Ga5 132.51(16) . .
P2 O13 Ga1 130.74(16) 6_554 .
P2 O13 Rb1 102.02(12) 6_554 6_554
Ga1 O13 Rb1 100.38(9) . 6_554
P3 O14 Ga1 136.70(16) 3_554 .
P3 O14 Rb1 101.02(11) 3_554 6_554
Ga1 O14 Rb1 122.09(11) . 6_554
P2 O15 Ga3 123.03(15) 6_554 .
P1 O16 Ga3 135.51(16) . .
P1 O16 Rb1 119.59(13) . 6
Ga3 O16 Rb1 92.74(9) . 6
P1 O16 Rb1 87.12(10) . 8_545
Ga3 O16 Rb1 112.13(10) . 8_545
Rb1 O16 Rb1 108.63(7) 6 8_545
P5 O17 Ga5 124.6(2) 2 .
P5 O18 Ga1 126.54(17) . .
C1 N1 H1A 109.5 . .
C1 N1 H1B 109.5 . .
H1A N1 H1B 109.5 . .
C1 N1 H1C 109.5 . .
H1A N1 H1C 109.5 . .
H1B N1 H1C 109.5 . .
N1 C1 C2 113.8(4) . .
N1 C1 H1D 108.8 . .
C2 C1 H1D 108.8 . .
N1 C1 H1E 108.8 . .
C2 C1 H1E 108.8 . .
H1D C1 H1E 107.7 . .
C1 C2 C3 119.1(6) . .
C1 C2 H2A 107.5 . .
C3 C2 H2A 107.6 . .
C1 C2 H2B 107.6 . .
C3 C2 H2B 107.5 . .
H2A C2 H2B 107.0 . .
C4 C3 C2 130.1(8) . .
C4 C3 H3A 104.7 . .
C2 C3 H3A 104.7 . .
C4 C3 H3B 104.8 . .
C2 C3 H3B 104.8 . .
H3A C3 H3B 105.8 . .
C3 C4 C5 88.2(6) . .
C3 C4 H4A 114.0 . .
C5 C4 H4A 114.0 . .
C3 C4 H4B 113.9 . .
C5 C4 H4B 113.9 . .
H4A C4 H4B 111.2 . .
C4 C5 C6 120.2(7) . .
C4 C5 H5A 107.3 . .
C6 C5 H5A 107.3 . .
C4 C5 H5B 107.3 . .
C6 C5 H5B 107.3 . .
H5A C5 H5B 106.9 . .
N2 C6 C5 113.1(6) . .
N2 C6 H6A 108.9 . .
C5 C6 H6A 109.0 . .
N2 C6 H6B 109.0 . .
C5 C6 H6B 109.0 . .
H6A C6 H6B 107.8 . .
C6 N2 H2C 109.5 . .
C6 N2 H2D 109.5 . .
H2C N2 H2D 109.5 . .
C6 N2 H2E 109.5 . .
H2C N2 H2E 109.5 . .
H2D N2 H2E 109.5 . .

loop_
_geom_bond_atom_site_label_1
_geom_bond_atom_site_label_2
_geom_bond_distance
_geom_bond_site_symmetry_2
Rb1 O9 3.027(2) 8
Rb1 O14 3.044(3) 6
Rb1 F1 3.097(2) 6
Rb1 O4 3.152(2) .
Rb1 O6 3.172(2) 8
Rb1 O16 3.486(3) 6_554
Rb1 O16 3.517(3) 8
Rb1 O13 3.520(3) 6
Rb1 O11 3.526(3) 6_554
Rb1 O8 3.598(3) 3_564
Rb1 P3 3.6682(12) 8
Rb1 P1 3.7689(11) 8
Ga1 O14 1.845(2) .
Ga1 O9 1.848(3) .
Ga1 O18 1.864(3) .
Ga1 F2 1.936(2) .
Ga1 O13 1.945(2) .
Ga1 Rb1 4.1008(8) 8_545
Ga2 O7 1.837(2) .
Ga2 O8 1.837(2) 6_554
Ga2 O3 1.846(3) .
Ga2 O6 1.965(2) .
Ga2 F1 2.056(2) .
Ga2 Rb1 4.0852(7) 8_545
Ga3 O10 1.846(3) .
Ga3 O15 1.856(3) .
Ga3 O16 1.866(2) .
Ga3 O11 1.946(2) .
Ga3 F3 2.052(2) .
Ga3 Rb1 4.0317(9) 6
Ga4 O2 1.911(2) .
Ga4 O5 1.915(3) .
Ga4 O4 1.935(3) .
Ga4 O1 1.945(3) .
Ga4 F3 1.951(2) .
Ga4 F1 1.978(2) 6
Ga5 F4 1.921(3) .
Ga5 O12 1.936(3) .
Ga5 O12 1.936(3) 4
Ga5 F2 1.945(2) 3
Ga5 F2 1.945(2) 2
Ga5 O17 1.983(3) .
P1 O3 1.510(3) 3
P1 O6 1.524(3) .
P1 O2 1.537(2) .
P1 O16 1.542(3) .
P1 Rb1 3.7689(11) 8_545
P2 O13 1.526(3) 6
P2 O5 1.533(3) .
P2 O15 1.545(3) 6
P2 O8 1.545(3) .
P3 O11 1.511(3) .
P3 O12 1.527(3) .
P3 O9 1.540(3) .
P3 O14 1.545(3) 3
P3 Rb1 3.6682(11) 8_545
P4 O1 1.510(3) .
P4 O4 1.527(3) 6
P4 O7 1.546(2) 6
P4 O10 1.556(3) .
P4 Rb1 3.8377(11) 6
P5 O17 1.528(4) 2_554
P5 O18 1.536(3) 4
P5 O18 1.536(3) .
P5 O19H 1.556(4) .
F1 Ga4 1.9782(19) 6_554
F1 Rb1 3.097(2) 6_554
F2 Ga5 1.945(2) 2_554
O3 P1 1.510(3) 3_554
O4 P4 1.527(3) 6_554
O6 Rb1 3.172(2) 8_545
O7 P4 1.546(2) 6_554
O8 Ga2 1.837(2) 6
O8 Rb1 3.598(3) 3_565
O9 Rb1 3.027(2) 8_545
O11 Rb1 3.526(3) 6
O13 P2 1.526(3) 6_554
O13 Rb1 3.520(3) 6_554
O14 P3 1.545(3) 3_554
O14 Rb1 3.044(3) 6_554
O15 P2 1.545(3) 6_554
O16 Rb1 3.486(3) 6
O16 Rb1 3.517(3) 8_545
O17 P5 1.528(4) 2
N1 C1 1.478(5) .
N1 H1A 0.8900 .
N1 H1B 0.8900 .
N1 H1C 0.8900 .
C1 C2 1.514(7) .
C1 H1D 0.9700 .
C1 H1E 0.9700 .
C2 C3 1.517(9) .
C2 H2A 0.9700 .
C2 H2B 0.9700 .
C3 C4 1.497(9) .
C3 H3A 0.9700 .
C3 H3B 0.9700 .
C4 C5 1.503(10) .
C4 H4A 0.9700 .
C4 H4B 0.9700 .
C5 C6 1.500(9) .
C5 H5A 0.9700 .
C5 H5B 0.9700 .
C6 N2 1.478(9) .
C6 H6A 0.9700 .
C6 H6B 0.9700 .
N2 H2C 0.8900 .
N2 H2D 0.8900 .
N2 H2E 0.8900 .
